data_1521037
loop_
_publ_author_name
'Fleet, M.E.'
'Liu, X.-Y.'
'Pan, Y.-M.'

_publ_section_title
;
 Site preference of rare earth elements in hydroxyapatite Ca10 (P O4)6 (O
 H)2
;
_journal_name_full 'Journal of Solid State Chemistry'
_journal_page_first 391
_journal_page_last 398
_journal_volume 149
_journal_year 2000
_chemical_formula_sum 'Ca9.616 H2 Na0.064 Nd0.317 O26 P5.712 Si0.288'
_chemical_name_systematic
;
Ca9.616 Na0.064 Nd0.317 (P0.952 Si0.048 O4)6 (O H)2
;
_space_group_IT_number 176
_symmetry_space_group_name_Hall '-P 6c'
_symmetry_space_group_name_H-M 'P 63/m'
_cell_angle_alpha 90
_cell_angle_beta 90
_cell_angle_gamma 120
_cell_formula_units_Z 1
_cell_length_a 9.4205
_cell_length_b 9.4205
_cell_length_c 6.8846
_cell_volume 529.124
_citation_journal_id_ASTM JSSCBI
_cod_data_source_file Fleet_JSSCBI_2000_1738.cif
_cod_data_source_block H2Ca9.616Na0.064Nd0.317O26P5.712Si0.288
_cod_original_cell_volume 529.1237
_cod_original_formula_sum 'H2 Ca9.616 Na0.064 Nd0.317 O26 P5.712 Si0.288'
_cod_database_code 1521037

loop_
_symmetry_equiv_pos_as_xyz
x,y,z
x-y,x,z+1/2
-y,x-y,z
-x,-y,z+1/2
-x+y,-x,z
y,-x+y,z+1/2
-x,-y,-z
-x+y,-x,-z-1/2
y,-x+y,-z
x,y,-z-1/2
x-y,x,-z
-y,x-y,-z-1/2

loop_
_atom_site_label
_atom_site_type_symbol
_atom_site_fract_x
_atom_site_fract_y
_atom_site_fract_z
_atom_site_occupancy
_atom_site_U_iso_or_equiv
Na1 Na+1 0.6667 0.3333 0.0014 0.016 0.0
Ca1 Ca+2 0.6667 0.3333 0.0014 0.964 0.0
P1 P+5 0.36836 0.3981 0.25 0.952 0.0
Nd2 Nd+3 0.99228 0.24599 0.25 0.0396 0.0
Si1 Si+4 0.36836 0.3981 0.25 0.048 0.0
O3 O-2 0.2576 0.343 0.0708 1 0.0
O2 O-2 0.4653 0.5866 0.25 1 0.0
H1 H+1 0 0 0.043 0.5 0.0
Ca2 Ca+2 0.99228 0.24599 0.25 0.96 0.0
O1 O-2 0.4839 0.327 0.25 1 0.0
Nd1 Nd+3 0.6667 0.3333 0.0014 0.0198 0.0
O4 O-2 0 0 0.1953 0.5 0.0
